data_7107283
loop_
_publ_author_name
'Jose Sanchez Costa'
'Leoni A. Barrios'
'Gavin A. Craig'
'Simon J. Teat'
'Fernando Luis'
'Olivier Roubeau'
'Marco Evangelisti'
'Agustin Camon'
'Guillem Aromi'

_publ_section_title
;
 A molecular [Mn14] coordination cluster featuring two slowly relaxing
 nanomagnets
;
_journal_name_full Chem.Commun.
_journal_page_first 1413
_journal_paper_doi 10.1039/c1cc15682a
_journal_volume 48
_journal_year 2012
_chemical_formula_moiety 'C194 H150 Mn14 N40 O38, 2(C2 H3 O2), 4(C H4 O), C H4 O, 2(O H2)'
_chemical_formula_sum 'C203 H180 Mn14 N40 O49'
_chemical_formula_weight 4733.03
_chemical_name_systematic
;
?
;
_space_group_IT_number 2
_symmetry_cell_setting triclinic
_symmetry_space_group_name_Hall '-P 1'
_symmetry_space_group_name_H-M 'P -1'
_atom_sites_solution_hydrogens geom
_atom_sites_solution_primary direct
_atom_sites_solution_secondary difmap
_audit_creation_method SHELXL-97
_cell_angle_alpha 63.51(3)
_cell_angle_beta 87.10(3)
_cell_angle_gamma 72.53(3)
_cell_formula_units_Z 1
_cell_length_a 15.784(3)
_cell_length_b 19.250(4)
_cell_length_c 20.841(4)
_cell_measurement_reflns_used 81195
_cell_measurement_temperature 100(2)
_cell_measurement_theta_max 27.85
_cell_measurement_theta_min 0.99
_cell_volume 5380(3)
_computing_cell_refinement 'HKL-2000 (Otwinowski & Minor, 1997)'
_computing_data_collection MxCube
_computing_data_reduction 'HKL-2000 (Otwinowski & Minor, 1997)'
_computing_structure_refinement 'SHELXL-97 (Sheldrick, 1997)'
_computing_structure_solution 'SHELXS-97 (Sheldrick, 1990)'
_diffrn_ambient_temperature 100(2)
_diffrn_measured_fraction_theta_full 0.938
_diffrn_measured_fraction_theta_max 0.929
_diffrn_measurement_device_type 'Single-axis HUBER diffractometer'
_diffrn_measurement_method 'phi rotation at various kappa'
_diffrn_radiation_monochromator 'silicon 111'
_diffrn_radiation_source 'ESRF BM16'
_diffrn_radiation_type synchrotron
_diffrn_radiation_wavelength 0.73830
_diffrn_reflns_av_R_equivalents 0.0000
_diffrn_reflns_av_sigmaI/netI 0.0414
_diffrn_reflns_limit_h_max 20
_diffrn_reflns_limit_h_min 0
_diffrn_reflns_limit_k_max 24
_diffrn_reflns_limit_k_min -22
_diffrn_reflns_limit_l_max 26
_diffrn_reflns_limit_l_min -26
_diffrn_reflns_number 21761
_diffrn_reflns_theta_full 27.85
_diffrn_reflns_theta_max 28.11
_diffrn_reflns_theta_min 1.29
_diffrn_standards_number 0
_exptl_absorpt_coefficient_mu 0.965
_exptl_absorpt_correction_T_max 0.98
_exptl_absorpt_correction_T_min 0.88
_exptl_absorpt_correction_type multi-scan
_exptl_absorpt_process_details 'HKL2000, Otwinoski, 2003'
_exptl_crystal_colour green
_exptl_crystal_density_diffrn 1.461
_exptl_crystal_density_method 'not measured'
_exptl_crystal_description rhomb
_exptl_crystal_F_000 2420
_exptl_crystal_size_max 0.13
_exptl_crystal_size_mid 0.06
_exptl_crystal_size_min 0.02
_platon_squeeze_details ' ?'
_refine_diff_density_max 1.451
_refine_diff_density_min -0.774
_refine_diff_density_rms 0.099
_refine_ls_extinction_coef 0.0133(9)
_refine_ls_extinction_expression Fc^*^=kFc[1+0.001xFc^2^\l^3^/sin(2\q)]^-1/4^
_refine_ls_extinction_method SHELXL
_refine_ls_goodness_of_fit_ref 1.070
_refine_ls_hydrogen_treatment mixed
_refine_ls_matrix_type full
_refine_ls_number_parameters 1499
_refine_ls_number_reflns 21761
_refine_ls_number_restraints 320
_refine_ls_restrained_S_all 1.087
_refine_ls_R_factor_all 0.0786
_refine_ls_R_factor_gt 0.0651
_refine_ls_shift/su_max 0.000
_refine_ls_shift/su_mean 0.000
_refine_ls_structure_factor_coef Fsqd
_refine_ls_weighting_details 'calc w=1/[\s^2^(Fo^2^)+(0.1511P)^2^+0.9730P] where P=(Fo^2^+2Fc^2^)/3'
_refine_ls_weighting_scheme calc
_refine_ls_wR_factor_gt 0.2015
_refine_ls_wR_factor_ref 0.2123
_reflns_number_gt 17234
_reflns_number_total 21761
_reflns_threshold_expression >2sigma(I)
_cod_data_source_file c1cc15682a.txt
_cod_data_source_block jsc52
_cod_original_sg_symbol_H-M P-1
_cod_database_code 7107283

loop_
_symmetry_equiv_pos_as_xyz
'x, y, z'
'-x, -y, -z'

loop_
_atom_site_label
_atom_site_type_symbol
_atom_site_fract_x
_atom_site_fract_y
_atom_site_fract_z
_atom_site_U_iso_or_equiv
_atom_site_adp_type
_atom_site_occupancy
_atom_site_symmetry_multiplicity
_atom_site_calc_flag
_atom_site_refinement_flags
_atom_site_disorder_assembly
_atom_site_disorder_group
Mn1 Mn 0.30866(4) -0.03147(3) 0.24496(3) 0.05806(16) Uani 1 1 d . A .
Mn2 Mn 0.21218(4) 0.12470(3) 0.31633(3) 0.05156(15) Uani 1 1 d . . .
Mn3 Mn 0.23626(3) 0.30414(3) 0.20210(3) 0.05185(15) Uani 1 1 d . . .
Mn4 Mn 0.11619(4) 0.10861(3) 0.16997(3) 0.06178(16) Uani 1 1 d D . .
Mn5 Mn 0.03899(4) 0.26489(3) 0.22786(3) 0.05541(15) Uani 1 1 d . . .
Mn6 Mn 0.19535(4) 0.46301(3) 0.26471(3) 0.05283(15) Uani 1 1 d . . .
Mn7 Mn 0.33019(4) 0.46522(3) 0.39865(3) 0.05493(15) Uani 1 1 d D . .
O1 O 0.4001(4) -0.0262(3) -0.0143(2) 0.1258(15) Uani 1 1 d U . .
H1B H 0.3711 0.0045 -0.0549 0.189 Uiso 1 1 calc R . .
O2 O 0.18081(17) 0.14598(15) 0.39505(12) 0.0590(6) Uani 1 1 d . . .
O3 O 0.16563(19) -0.00741(16) 0.20888(14) 0.0648(6) Uani 1 1 d . . .
O4 O 0.13249(19) 0.57529(16) 0.23653(14) 0.0643(6) Uani 1 1 d . . .
O5 O -0.08382(18) 0.29984(16) 0.19914(15) 0.0671(6) Uani 1 1 d . . .
O6 O 0.42877(19) 0.49336(16) 0.41497(13) 0.0618(6) Uani 1 1 d . . .
O7 O 0.27697(19) 0.47585(16) 0.47928(13) 0.0626(6) Uani 1 1 d . . .
O8 O 0.69162(17) -0.36117(14) 0.85796(12) 0.0587(6) Uani 1 1 d . . .
O9 O 0.44421(19) -0.03851(18) 0.26909(14) 0.0665(6) Uani 1 1 d D . .
H9A H 0.484(3) -0.052(3) 0.242(2) 0.100 Uiso 1 1 d D . .
H9B H 0.467(3) -0.052(3) 0.3120(15) 0.100 Uiso 1 1 d D . .
O10 O 0.23442(17) 0.10034(14) 0.23437(12) 0.0555(5) Uani 1 1 d . . .
O11 O 0.3135(2) 0.05325(16) 0.12689(14) 0.0680(7) Uani 1 1 d . . .
O12 O 0.1741(2) 0.13175(18) 0.08184(14) 0.0748(8) Uani 1 1 d . . .
O13 O 0.16152(16) 0.24015(14) 0.25479(12) 0.0537(5) Uani 1 1 d . . .
O14 O 0.22156(19) 0.26539(15) 0.11557(12) 0.0624(6) Uani 1 1 d . . .
O15 O -0.0015(2) 0.1095(2) 0.1190(2) 0.0879(9) Uani 1 1 d D . .
H15A H -0.005(3) 0.101(4) 0.080(2) 0.132 Uiso 1 1 d D . .
H15B H -0.037(3) 0.078(3) 0.1444(18) 0.132 Uiso 1 1 d D . .
O16 O 0.07215(18) 0.22441(15) 0.14163(13) 0.0610(6) Uani 1 1 d . . .
O17 O 0.24274(16) 0.35113(14) 0.28491(12) 0.0546(5) Uani 1 1 d . . .
O18 O 0.22935(18) 0.44604(16) 0.37145(13) 0.0606(6) Uani 1 1 d D . .
H18 H 0.196(3) 0.432(3) 0.410(2) 0.091 Uiso 1 1 d D . .
O19 O 0.2352(4) 0.6047(3) 0.3256(3) 0.1267(15) Uani 1 1 d D . .
H19C H 0.226(5) 0.6262(19) 0.3598(17) 0.190 Uiso 1 1 d D . .
H19B H 0.276(2) 0.6336(17) 0.299(3) 0.190 Uiso 1 1 d D . .
N1 N 0.3931(3) -0.1022(2) 0.12656(18) 0.0711(9) Uani 1 1 d . . .
H1A H 0.3885 -0.0532 0.0917 0.085 Uiso 1 1 calc R . .
N2 N 0.3674(3) -0.1157(2) 0.19251(18) 0.0714(9) Uani 1 1 d . A .
N3 N 0.3341(3) -0.1702(2) 0.32614(19) 0.0787(10) Uani 1 1 d . . .
N4 N 0.2672(2) -0.04722(17) 0.35442(15) 0.0571(7) Uani 1 1 d . . .
N5 N 0.2349(2) 0.00798(17) 0.38008(14) 0.0552(6) Uani 1 1 d . A .
N6 N 0.0595(2) 0.08925(19) 0.26012(17) 0.0604(7) Uani 1 1 d . . .
N7 N 0.0388(2) 0.14662(19) 0.28508(17) 0.0600(7) Uani 1 1 d . . .
N8 N -0.0094(2) 0.2412(2) 0.34875(17) 0.0614(7) Uani 1 1 d . . .
N9 N 0.0707(2) 0.36743(18) 0.32024(15) 0.0569(7) Uani 1 1 d . . .
H9 H 0.1150 0.3225 0.3298 0.068 Uiso 1 1 calc R . .
N10 N 0.0765(2) 0.44431(18) 0.28395(15) 0.0556(6) Uani 1 1 d . . .
N11 N 0.03903(19) 0.37891(17) 0.17232(15) 0.0543(6) Uani 1 1 d . . .
N12 N 0.11693(19) 0.39800(17) 0.15656(14) 0.0531(6) Uani 1 1 d . . .
N13 N 0.2172(2) 0.51031(17) 0.14242(14) 0.0537(6) Uani 1 1 d . . .
N14 N 0.3134(2) 0.48768(18) 0.25178(15) 0.0549(6) Uani 1 1 d . . .
N15 N 0.3712(2) 0.48032(18) 0.30293(15) 0.0566(7) Uani 1 1 d . . .
N16 N 0.3829(2) 0.33274(18) 0.47861(15) 0.0581(7) Uani 1 1 d . . .
N17 N 0.4480(2) 0.27156(17) 0.47526(15) 0.0567(7) Uani 1 1 d . . .
H17A H 0.4885 0.2785 0.4443 0.068 Uiso 1 1 calc R . .
N18 N 0.5139(2) 0.05252(17) 0.59208(15) 0.0562(7) Uani 1 1 d . . .
N19 N 0.6599(2) -0.14381(16) 0.68988(14) 0.0531(6) Uani 1 1 d . . .
N20 N 0.65411(19) -0.21057(16) 0.74972(14) 0.0526(6) Uani 1 1 d . . .
C1 C 0.4495(4) -0.0995(4) -0.0123(3) 0.0992(17) Uani 1 1 d . . .
C2 C 0.4874(6) -0.1020(4) -0.0726(3) 0.118(2) Uani 1 1 d . . .
H2A H 0.4810 -0.0526 -0.1152 0.142 Uiso 1 1 calc R . .
C3 C 0.5335(6) -0.1740(4) -0.0713(4) 0.119(2) Uani 1 1 d . . .
H3A H 0.5620 -0.1752 -0.1123 0.143 Uiso 1 1 calc R . .
C4 C 0.5392(5) -0.2461(4) -0.0104(4) 0.118(2) Uani 1 1 d . . .
H4A H 0.5663 -0.2968 -0.0113 0.142 Uiso 1 1 calc R . .
C5 C 0.5056(5) -0.2447(4) 0.0520(3) 0.1022(17) Uani 1 1 d . . .
H5A H 0.5126 -0.2943 0.0946 0.123 Uiso 1 1 calc R . .
C6 C 0.4613(4) -0.1698(3) 0.0520(3) 0.0812(12) Uani 1 1 d . . .
C7 C 0.4265(4) -0.1706(3) 0.1192(3) 0.0795(12) Uani 1 1 d . . .
C8 C 0.4216(5) -0.2322(3) 0.1836(3) 0.1065(18) Uani 1 1 d U A .
H8A H 0.4384 -0.2886 0.1958 0.128 Uiso 1 1 calc R . .
C9 C 0.3868(4) -0.1958(3) 0.2283(3) 0.0907(13) Uani 1 1 d U . .
C10 C 0.3874(9) -0.2262(7) 0.3095(6) 0.087(2) Uani 0.50 1 d PU A 1
C11 C 0.4300(9) -0.3081(6) 0.3609(6) 0.099(2) Uani 0.50 1 d PU A 1
H11A H 0.4630 -0.3471 0.3454 0.119 Uiso 0.50 1 calc PR A 1
C12 C 0.4236(9) -0.3302(6) 0.4309(6) 0.098(2) Uani 0.50 1 d PU A 1
H12A H 0.4532 -0.3845 0.4657 0.118 Uiso 0.50 1 calc PR A 1
C13 C 0.3720(8) -0.2715(5) 0.4527(5) 0.086(2) Uani 0.50 1 d PU A 1
H13A H 0.3727 -0.2827 0.5020 0.104 Uiso 0.50 1 calc PR A 1
C10B C 0.3443(8) -0.2269(6) 0.2994(6) 0.076(2) Uani 0.50 1 d PU A 2
C11B C 0.3452(7) -0.3046(5) 0.3413(5) 0.0751(16) Uani 0.50 1 d PU A 2
H11B H 0.3617 -0.3438 0.3232 0.090 Uiso 0.50 1 calc PR A 2
C12B C 0.3219(7) -0.3262(5) 0.4107(5) 0.0753(17) Uani 0.50 1 d PU A 2
H12B H 0.3206 -0.3803 0.4403 0.090 Uiso 0.50 1 calc PR A 2
C13B C 0.3002(7) -0.2691(4) 0.4373(4) 0.0710(17) Uani 0.50 1 d PU A 2
H13B H 0.2759 -0.2808 0.4823 0.085 Uiso 0.50 1 calc PR A 2
C14 C 0.3158(5) -0.1902(3) 0.3942(3) 0.0976(18) Uani 1 1 d . A .
C15 C 0.2800(3) -0.1212(2) 0.4099(2) 0.0673(10) Uani 1 1 d . A .
C16 C 0.2547(3) -0.1144(2) 0.4727(2) 0.0654(9) Uani 1 1 d . . .
H16A H 0.2564 -0.1576 0.5193 0.078 Uiso 1 1 calc R A .
C17 C 0.2267(2) -0.0312(2) 0.45263(18) 0.0564(8) Uani 1 1 d . A .
C18 C 0.2015(3) 0.0119(2) 0.49584(19) 0.0604(8) Uani 1 1 d . . .
C19 C 0.2045(3) -0.0320(3) 0.57101(19) 0.0649(9) Uani 1 1 d . A .
H19A H 0.2137 -0.0891 0.5918 0.078 Uiso 1 1 calc R . .
C20 C 0.1945(3) 0.0047(3) 0.6158(2) 0.0749(11) Uani 1 1 d . . .
H20A H 0.1965 -0.0267 0.6665 0.090 Uiso 1 1 calc R A .
C21 C 0.1815(3) 0.0882(3) 0.5858(2) 0.0752(11) Uani 1 1 d . A .
H21A H 0.1770 0.1140 0.6160 0.090 Uiso 1 1 calc R . .
C22 C 0.1752(3) 0.1334(3) 0.5118(2) 0.0669(9) Uani 1 1 d . . .
H22A H 0.1638 0.1908 0.4917 0.080 Uiso 1 1 calc R A .
C23 C 0.1852(3) 0.0969(2) 0.46584(18) 0.0595(8) Uani 1 1 d . A .
C24 C 0.1205(3) -0.0610(3) 0.2478(2) 0.0709(10) Uani 1 1 d . . .
C25 C 0.1374(4) -0.1317(3) 0.2382(3) 0.0869(13) Uani 1 1 d . . .
H25A H 0.1758 -0.1387 0.2035 0.104 Uiso 1 1 calc R . .
C26 C 0.0987(4) -0.1907(4) 0.2787(4) 0.1046(18) Uani 1 1 d . . .
H26A H 0.1112 -0.2383 0.2720 0.126 Uiso 1 1 calc R . .
C27 C 0.0417(4) -0.1819(3) 0.3290(4) 0.1027(18) Uani 1 1 d . . .
H27A H 0.0147 -0.2227 0.3562 0.123 Uiso 1 1 calc R . .
C28 C 0.0245(4) -0.1127(3) 0.3394(3) 0.0883(14) Uani 1 1 d . . .
H28A H -0.0135 -0.1066 0.3746 0.106 Uiso 1 1 calc R . .
C29 C 0.0638(3) -0.0508(3) 0.2972(2) 0.0709(10) Uani 1 1 d . . .
C30 C 0.0424(3) 0.0223(2) 0.3091(2) 0.0628(9) Uani 1 1 d . . .
C31 C 0.0062(3) 0.0371(2) 0.3666(2) 0.0676(9) Uani 1 1 d . . .
H31A H -0.0135 0.0010 0.4084 0.081 Uiso 1 1 calc R . .
C32 C 0.0056(3) 0.1147(2) 0.3490(2) 0.0606(8) Uani 1 1 d . . .
C33 C -0.0240(3) 0.1676(2) 0.3840(2) 0.0608(8) Uani 1 1 d . . .
C34 C -0.0640(3) 0.1459(3) 0.4479(2) 0.0733(11) Uani 1 1 d . . .
H34A H -0.0732 0.0940 0.4716 0.088 Uiso 1 1 calc R . .
C35 C -0.0905(3) 0.2005(3) 0.4770(2) 0.0771(11) Uani 1 1 d . . .
H35A H -0.1179 0.1863 0.5208 0.093 Uiso 1 1 calc R . .
C36 C -0.0767(3) 0.2756(3) 0.4415(2) 0.0727(10) Uani 1 1 d . . .
H36A H -0.0955 0.3144 0.4599 0.087 Uiso 1 1 calc R . .
C37 C -0.0349(3) 0.2933(2) 0.3785(2) 0.0623(8) Uani 1 1 d . . .
C38 C -0.0130(3) 0.3697(2) 0.3397(2) 0.0618(8) Uani 1 1 d . . .
C39 C -0.0632(3) 0.4504(2) 0.3158(2) 0.0629(8) Uani 1 1 d . . .
H39A H -0.1240 0.4712 0.3221 0.075 Uiso 1 1 calc R . .
C40 C -0.0049(3) 0.4959(2) 0.27983(19) 0.0589(8) Uani 1 1 d . . .
C41 C -0.0235(3) 0.5836(2) 0.24028(19) 0.0633(9) Uani 1 1 d . . .
C42 C -0.1124(3) 0.6347(3) 0.2211(2) 0.0789(11) Uani 1 1 d . . .
H42A H -0.1592 0.6110 0.2355 0.095 Uiso 1 1 calc R . .
C43 C -0.1333(4) 0.7187(3) 0.1818(3) 0.0947(15) Uani 1 1 d . . .
H43A H -0.1936 0.7529 0.1707 0.114 Uiso 1 1 calc R . .
C44 C -0.0630(4) 0.7520(3) 0.1587(3) 0.0972(16) Uani 1 1 d . . .
H44A H -0.0761 0.8092 0.1299 0.117 Uiso 1 1 calc R . .
C45 C 0.0250(3) 0.7030(3) 0.1769(3) 0.0819(12) Uani 1 1 d . . .
H45A H 0.0712 0.7273 0.1609 0.098 Uiso 1 1 calc R . .
C46 C 0.0473(3) 0.6179(2) 0.2186(2) 0.0637(9) Uani 1 1 d . . .
C47 C -0.1458(3) 0.3732(2) 0.17673(18) 0.0604(8) Uani 1 1 d . . .
C48 C -0.2351(3) 0.3772(3) 0.1796(2) 0.0685(9) Uani 1 1 d . . .
H48A H -0.2500 0.3279 0.1993 0.082 Uiso 1 1 calc R . .
C49 C -0.3021(3) 0.4498(3) 0.1551(2) 0.0771(11) Uani 1 1 d . . .
H49A H -0.3627 0.4509 0.1560 0.092 Uiso 1 1 calc R . .
C50 C -0.2803(3) 0.5233(3) 0.1282(2) 0.0785(12) Uani 1 1 d . . .
H50A H -0.3262 0.5742 0.1121 0.094 Uiso 1 1 calc R . .
C51 C -0.1926(3) 0.5205(2) 0.1256(2) 0.0651(9) Uani 1 1 d . . .
H51A H -0.1783 0.5700 0.1085 0.078 Uiso 1 1 calc R . .
C52 C -0.1233(2) 0.4468(2) 0.14753(17) 0.0567(8) Uani 1 1 d . . .
C53 C -0.0310(2) 0.4472(2) 0.13915(17) 0.0552(7) Uani 1 1 d . . .
C54 C 0.0021(2) 0.5124(2) 0.09988(17) 0.0558(8) Uani 1 1 d . . .
H54A H -0.0312 0.5678 0.0707 0.067 Uiso 1 1 calc R . .
C55 C 0.0940(2) 0.4787(2) 0.11276(17) 0.0526(7) Uani 1 1 d . . .
C56 C 0.1624(2) 0.5206(2) 0.08891(17) 0.0542(7) Uani 1 1 d . . .
C57 C 0.1704(3) 0.5682(2) 0.01628(18) 0.0584(8) Uani 1 1 d . . .
H57A H 0.1323 0.5734 -0.0205 0.070 Uiso 1 1 calc R . .
C58 C 0.2336(3) 0.6070(2) -0.00082(19) 0.0618(9) Uani 1 1 d . . .
H58A H 0.2380 0.6420 -0.0496 0.074 Uiso 1 1 calc R . .
C59 C 0.2918(3) 0.5949(2) 0.05390(18) 0.0580(8) Uani 1 1 d . . .
H59A H 0.3374 0.6202 0.0429 0.070 Uiso 1 1 calc R . .
C60 C 0.2822(2) 0.5457(2) 0.12418(18) 0.0553(7) Uani 1 1 d . . .
C61 C 0.3401(3) 0.5260(2) 0.18663(18) 0.0571(8) Uani 1 1 d . . .
C62 C 0.4179(3) 0.5432(2) 0.1947(2) 0.0608(8) Uani 1 1 d . . .
H62A H 0.4517 0.5692 0.1578 0.073 Uiso 1 1 calc R . .
C63 C 0.4348(2) 0.5139(2) 0.26846(19) 0.0593(8) Uani 1 1 d . B .
C64 C 0.5053(3) 0.5182(3) 0.3074(2) 0.0738(11) Uani 1 1 d . . .
C65 C 0.5715(8) 0.5539(7) 0.2633(6) 0.074(2) Uani 0.50 1 d PU B 2
H65A H 0.5714 0.5653 0.2140 0.089 Uiso 0.50 1 calc PR B 2
C66 C 0.6345(6) 0.5707(7) 0.2944(5) 0.0774(17) Uani 0.50 1 d PU B 2
H66A H 0.6814 0.5883 0.2684 0.093 Uiso 0.50 1 calc PR B 2
C67 C 0.6265(6) 0.5609(7) 0.3655(5) 0.0764(16) Uani 0.50 1 d PU B 2
H67A H 0.6686 0.5723 0.3872 0.092 Uiso 0.50 1 calc PR B 2
C68 C 0.5586(8) 0.5349(7) 0.4044(6) 0.0720(19) Uani 0.50 1 d PU B 2
H68A H 0.5511 0.5360 0.4495 0.086 Uiso 0.50 1 calc PR B 2
C65B C 0.5893(8) 0.5146(7) 0.2832(6) 0.077(2) Uani 0.50 1 d PU B 1
H65B H 0.5987 0.5143 0.2379 0.092 Uiso 0.50 1 calc PR B 1
C66B C 0.6585(7) 0.5116(7) 0.3213(5) 0.0793(17) Uani 0.50 1 d PU B 1
H66B H 0.7118 0.5170 0.2992 0.095 Uiso 0.50 1 calc PR B 1
C67B C 0.6535(7) 0.5009(7) 0.3899(5) 0.0787(17) Uani 0.50 1 d PU B 1
H67B H 0.7033 0.4979 0.4159 0.094 Uiso 0.50 1 calc PR B 1
C68B C 0.5763(8) 0.4944(7) 0.4216(6) 0.0728(19) Uani 0.50 1 d PU B 1
H68B H 0.5737 0.4822 0.4710 0.087 Uiso 0.50 1 calc PR B 1
C69 C 0.4987(3) 0.5063(3) 0.3794(2) 0.0708(10) Uani 1 1 d . B .
C70 C 0.2260(3) 0.4322(2) 0.5198(2) 0.0633(9) Uani 1 1 d . . .
C71 C 0.1447(3) 0.4720(3) 0.5365(2) 0.0724(10) Uani 1 1 d . . .
H71A H 0.1259 0.5298 0.5169 0.087 Uiso 1 1 calc R . .
C72 C 0.0909(3) 0.4291(3) 0.5811(3) 0.0830(12) Uani 1 1 d . . .
H72A H 0.0362 0.4578 0.5918 0.100 Uiso 1 1 calc R . .
C73 C 0.1161(3) 0.3449(3) 0.6101(3) 0.0848(13) Uani 1 1 d . . .
H73A H 0.0798 0.3152 0.6412 0.102 Uiso 1 1 calc R . .
C74 C 0.1955(3) 0.3047(3) 0.5928(3) 0.0788(12) Uani 1 1 d . . .
H74A H 0.2127 0.2469 0.6123 0.095 Uiso 1 1 calc R . .
C75 C 0.2515(3) 0.3459(2) 0.5475(2) 0.0641(9) Uani 1 1 d . . .
C76 C 0.3337(3) 0.2983(2) 0.5311(2) 0.0639(9) Uani 1 1 d . . .
C77 C 0.3733(3) 0.2118(2) 0.5627(2) 0.0645(9) Uani 1 1 d . . .
H77A H 0.3538 0.1722 0.6019 0.077 Uiso 1 1 calc R . .
C78 C 0.4443(3) 0.1972(2) 0.52552(18) 0.0577(8) Uani 1 1 d . . .
C79 C 0.5026(2) 0.1207(2) 0.52832(18) 0.0561(8) Uani 1 1 d . . .
C80 C 0.5406(3) 0.1180(2) 0.46753(19) 0.0593(8) Uani 1 1 d . . .
H80A H 0.5318 0.1668 0.4238 0.071 Uiso 1 1 calc R . .
C81 C 0.5914(2) 0.0440(2) 0.47148(19) 0.0589(8) Uani 1 1 d . . .
H81A H 0.6176 0.0406 0.4305 0.071 Uiso 1 1 calc R . .
C82 C 0.6033(2) -0.0256(2) 0.53666(19) 0.0578(8) Uani 1 1 d . . .
H82A H 0.6384 -0.0774 0.5410 0.069 Uiso 1 1 calc R . .
C83 C 0.5637(2) -0.0189(2) 0.59524(18) 0.0562(8) Uani 1 1 d . . .
C84 C 0.5759(2) -0.0942(2) 0.66401(18) 0.0551(7) Uani 1 1 d . . .
C85 C 0.5163(3) -0.1285(2) 0.70696(19) 0.0604(8) Uani 1 1 d . . .
H85A H 0.4531 -0.1058 0.7014 0.072 Uiso 1 1 calc R . .
C86 C 0.5676(2) -0.2036(2) 0.76039(18) 0.0556(8) Uani 1 1 d . . .
C87 C 0.5410(3) -0.2692(2) 0.81924(19) 0.0626(9) Uani 1 1 d . . .
C88 C 0.4498(3) -0.2574(3) 0.8305(3) 0.0784(12) Uani 1 1 d . . .
H88A H 0.4068 -0.2081 0.7984 0.094 Uiso 1 1 calc R . .
C89 C 0.4220(3) -0.3147(3) 0.8858(3) 0.0969(17) Uani 1 1 d . . .
H89A H 0.3605 -0.3049 0.8932 0.116 Uiso 1 1 calc R . .
C90 C 0.4856(3) -0.3888(3) 0.9320(3) 0.0817(13) Uani 1 1 d . . .
H90A H 0.4667 -0.4301 0.9698 0.098 Uiso 1 1 calc R . .
C91 C 0.5742(3) -0.4015(2) 0.9228(2) 0.0684(10) Uani 1 1 d . . .
H91A H 0.6165 -0.4509 0.9557 0.082 Uiso 1 1 calc R . .
C92 C 0.6044(2) -0.3422(2) 0.86493(18) 0.0577(8) Uani 1 1 d . . .
C93 C 0.2573(3) 0.1030(2) 0.0761(2) 0.0697(10) Uani 1 1 d . . .
C94 C 0.2833(4) 0.1356(3) 0.0000(2) 0.0962(16) Uani 1 1 d . . .
H94A H 0.3479 0.1256 0.0010 0.144 Uiso 1 1 calc R . .
H94B H 0.2525 0.1944 -0.0260 0.144 Uiso 1 1 calc R . .
H94C H 0.2662 0.1079 -0.0245 0.144 Uiso 1 1 calc R . .
C95 C 0.2159(4) 0.3238(3) 0.0410(2) 0.0780(12) Uani 1 1 d . . .
H95A H 0.2012 0.3019 0.0101 0.117 Uiso 1 1 calc R . .
H95B H 0.2733 0.3341 0.0302 0.117 Uiso 1 1 calc R . .
H95C H 0.1693 0.3749 0.0320 0.117 Uiso 1 1 calc R . .
C96 C 0.0173(3) 0.2761(3) 0.0749(2) 0.0761(11) Uani 1 1 d . . .
H96A H 0.0427 0.2595 0.0381 0.114 Uiso 1 1 calc R . .
H96B H 0.0146 0.3329 0.0597 0.114 Uiso 1 1 calc R . .
H96C H -0.0430 0.2714 0.0812 0.114 Uiso 1 1 calc R . .
C97 C 0.3092(3) 0.2979(2) 0.3443(2) 0.0734(11) Uani 1 1 d . . .
H97A H 0.2968 0.3142 0.3830 0.110 Uiso 1 1 calc R . .
H97B H 0.3681 0.3012 0.3287 0.110 Uiso 1 1 calc R . .
H97C H 0.3082 0.2417 0.3619 0.110 Uiso 1 1 calc R . .
O1S O 0.4088(5) 0.1358(4) 0.7615(3) 0.157(2) Uani 1 1 d U . .
H1S H 0.3843 0.1152 0.7991 0.235 Uiso 1 1 calc R . .
C1S C 0.3872(6) 0.2221(6) 0.7378(5) 0.149(3) Uani 1 1 d U . .
H1S1 H 0.4095 0.2315 0.7753 0.224 Uiso 1 1 calc R . .
H1S2 H 0.3223 0.2473 0.7284 0.224 Uiso 1 1 calc R . .
H1S3 H 0.4150 0.2462 0.6935 0.224 Uiso 1 1 calc R . .
O2S O 0.5818(3) 0.3082(2) 0.3825(2) 0.1102(13) Uani 1 1 d U . .
H2S H 0.5999 0.3466 0.3785 0.165 Uiso 1 1 calc R . .
C2S C 0.5789(6) 0.3078(5) 0.3135(4) 0.140(2) Uani 1 1 d U . .
H2S1 H 0.5200 0.3068 0.3020 0.211 Uiso 1 1 calc R . .
H2S2 H 0.6248 0.2593 0.3155 0.211 Uiso 1 1 calc R . .
H2S3 H 0.5900 0.3570 0.2763 0.211 Uiso 1 1 calc R . .
O3S O -0.1844(8) 0.1795(7) 0.2409(7) 0.158(4) Uani 0.50 1 d PU . .
C3S C -0.1497(12) 0.1884(11) 0.1705(11) 0.146(4) Uani 0.50 1 d PU . .
O1W O 0.2276(7) 0.6233(6) 0.4844(6) 0.126(3) Uani 0.50 1 d PU C 2
O2W O 0.7041(7) 0.3746(6) 0.3853(5) 0.123(3) Uani 0.50 1 d PU D 2
O20 O 0.3087(4) 0.0717(3) 0.8599(3) 0.1312(15) Uani 1 1 d U . .
O21 O 0.2061(6) 0.0077(6) 0.8797(5) 0.248(4) Uani 1 1 d U . .
C100 C 0.2483(8) 0.0540(8) 0.8386(6) 0.178(3) Uani 1 1 d U . .
C101 C 0.2194(9) 0.0935(8) 0.7634(6) 0.214(4) Uani 1 1 d U . .
H10A H 0.1574 0.0959 0.7569 0.321 Uiso 1 1 calc R . .
H10B H 0.2574 0.0627 0.7402 0.321 Uiso 1 1 calc R . .
H10C H 0.2236 0.1490 0.7416 0.321 Uiso 1 1 calc R . .

loop_
_atom_site_aniso_label
_atom_site_aniso_U_11
_atom_site_aniso_U_22
_atom_site_aniso_U_33
_atom_site_aniso_U_23
_atom_site_aniso_U_13
_atom_site_aniso_U_12
Mn1 0.0686(3) 0.0471(3) 0.0505(3) -0.0180(2) 0.0047(2) -0.0137(3)
Mn2 0.0579(3) 0.0447(3) 0.0454(3) -0.0149(2) 0.0047(2) -0.0157(2)
Mn3 0.0548(3) 0.0425(3) 0.0466(3) -0.0121(2) 0.0040(2) -0.0120(2)
Mn4 0.0696(4) 0.0527(3) 0.0565(3) -0.0215(2) -0.0019(2) -0.0140(3)
Mn5 0.0570(3) 0.0471(3) 0.0544(3) -0.0171(2) 0.0029(2) -0.0147(2)
Mn6 0.0574(3) 0.0472(3) 0.0488(3) -0.0173(2) 0.0035(2) -0.0161(2)
Mn7 0.0689(3) 0.0451(3) 0.0469(3) -0.0154(2) 0.0019(2) -0.0205(2)
O1 0.167(4) 0.103(3) 0.090(2) -0.049(2) 0.028(2) -0.013(3)
O2 0.0659(15) 0.0567(13) 0.0503(12) -0.0197(10) 0.0054(10) -0.0204(12)
O3 0.0701(16) 0.0549(14) 0.0661(15) -0.0263(12) 0.0039(12) -0.0162(13)
O4 0.0685(16) 0.0523(13) 0.0679(15) -0.0237(12) 0.0031(12) -0.0181(12)
O5 0.0638(15) 0.0575(14) 0.0726(16) -0.0222(12) 0.0022(12) -0.0193(12)
O6 0.0746(16) 0.0582(14) 0.0545(13) -0.0221(11) 0.0048(11) -0.0285(13)
O7 0.0739(16) 0.0557(13) 0.0572(13) -0.0234(11) 0.0025(11) -0.0212(13)
O8 0.0624(14) 0.0453(12) 0.0510(12) -0.0100(10) 0.0067(10) -0.0123(11)
O9 0.0706(17) 0.0658(16) 0.0565(14) -0.0234(12) 0.0063(12) -0.0190(14)
O10 0.0646(14) 0.0469(12) 0.0485(11) -0.0178(10) 0.0047(10) -0.0143(11)
O11 0.0860(18) 0.0541(14) 0.0533(13) -0.0191(11) 0.0104(12) -0.0160(14)
O12 0.090(2) 0.0657(16) 0.0558(14) -0.0235(12) -0.0025(13) -0.0119(16)
O13 0.0586(13) 0.0461(11) 0.0475(11) -0.0153(9) 0.0042(9) -0.0135(10)
O14 0.0747(16) 0.0535(13) 0.0472(12) -0.0169(10) 0.0049(11) -0.0133(12)
O15 0.084(2) 0.085(2) 0.095(2) -0.0422(19) -0.0141(17) -0.0201(17)
O16 0.0655(15) 0.0531(13) 0.0507(12) -0.0172(10) -0.0057(10) -0.0082(12)
O17 0.0589(13) 0.0498(12) 0.0479(11) -0.0171(10) 0.0019(9) -0.0146(11)
O18 0.0670(15) 0.0611(14) 0.0519(13) -0.0233(11) 0.0065(11) -0.0213(12)
O19 0.150(4) 0.080(2) 0.131(4) -0.036(2) 0.022(3) -0.030(3)
N1 0.087(2) 0.0605(18) 0.0615(18) -0.0297(15) 0.0103(16) -0.0142(18)
N2 0.087(2) 0.0631(19) 0.0621(18) -0.0283(15) 0.0105(16) -0.0215(18)
N3 0.114(3) 0.0499(17) 0.0626(19) -0.0190(15) 0.0094(18) -0.0222(19)
N4 0.0686(18) 0.0450(14) 0.0508(14) -0.0164(12) 0.0072(12) -0.0169(13)
N5 0.0660(17) 0.0499(14) 0.0449(13) -0.0155(11) 0.0052(12) -0.0206(14)
N6 0.0609(17) 0.0524(15) 0.0665(17) -0.0250(14) 0.0023(13) -0.0180(14)
N7 0.0634(18) 0.0528(15) 0.0607(16) -0.0224(13) 0.0076(13) -0.0191(14)
N8 0.0600(17) 0.0613(17) 0.0617(17) -0.0248(14) 0.0082(13) -0.0224(15)
N9 0.0606(17) 0.0527(15) 0.0572(15) -0.0240(13) 0.0116(12) -0.0196(14)
N10 0.0625(17) 0.0493(14) 0.0486(14) -0.0165(12) 0.0054(12) -0.0176(13)
N11 0.0554(15) 0.0501(15) 0.0493(14) -0.0174(12) 0.0015(11) -0.0128(13)
N12 0.0565(15) 0.0469(14) 0.0492(14) -0.0167(11) 0.0040(11) -0.0148(13)
N13 0.0591(16) 0.0461(14) 0.0461(13) -0.0157(11) 0.0017(11) -0.0108(13)
N14 0.0622(17) 0.0500(14) 0.0474(13) -0.0171(11) 0.0027(12) -0.0179(13)
N15 0.0589(16) 0.0543(15) 0.0542(15) -0.0222(12) 0.0000(12) -0.0172(13)
N16 0.0644(17) 0.0489(15) 0.0511(14) -0.0129(12) 0.0012(12) -0.0190(14)
N17 0.0614(17) 0.0446(14) 0.0540(15) -0.0133(12) 0.0041(12) -0.0169(13)
N18 0.0595(16) 0.0448(14) 0.0528(14) -0.0114(11) 0.0017(12) -0.0168(13)
N19 0.0592(16) 0.0410(13) 0.0461(13) -0.0090(11) 0.0021(11) -0.0146(12)
N20 0.0564(15) 0.0419(13) 0.0490(14) -0.0135(11) 0.0056(11) -0.0124(12)
C1 0.124(5) 0.085(3) 0.089(3) -0.050(3) 0.028(3) -0.020(3)
C2 0.174(7) 0.099(4) 0.085(3) -0.049(3) 0.039(4) -0.041(5)
C3 0.167(7) 0.109(5) 0.104(4) -0.065(4) 0.058(4) -0.055(5)
C4 0.151(6) 0.104(4) 0.121(5) -0.075(4) 0.033(4) -0.033(4)
C5 0.129(5) 0.079(3) 0.104(4) -0.054(3) 0.033(3) -0.022(3)
C6 0.089(3) 0.081(3) 0.085(3) -0.050(2) 0.016(2) -0.024(3)
C7 0.094(3) 0.067(2) 0.079(3) -0.041(2) 0.010(2) -0.015(2)
C8 0.168(5) 0.059(2) 0.088(3) -0.039(2) 0.031(3) -0.023(3)
C9 0.138(4) 0.0508(19) 0.074(2) -0.0274(15) 0.023(2) -0.020(2)
C10 0.126(5) 0.047(3) 0.075(2) -0.024(2) 0.015(4) -0.015(4)
C11 0.131(5) 0.052(3) 0.087(3) -0.018(2) 0.012(4) -0.011(4)
C12 0.123(5) 0.054(3) 0.086(3) -0.012(3) 0.011(4) -0.015(4)
C13 0.114(5) 0.054(3) 0.073(4) -0.013(3) 0.008(4) -0.026(4)
C10B 0.106(5) 0.046(3) 0.071(3) -0.023(2) 0.011(3) -0.021(3)
C11B 0.103(4) 0.043(2) 0.074(3) -0.025(2) 0.012(3) -0.018(3)
C12B 0.102(4) 0.041(3) 0.071(3) -0.017(2) 0.009(3) -0.018(3)
C13B 0.093(5) 0.043(3) 0.064(3) -0.017(2) 0.011(3) -0.017(3)
C14 0.159(5) 0.045(2) 0.066(2) -0.0151(18) 0.026(3) -0.019(3)
C15 0.086(3) 0.0527(19) 0.0547(19) -0.0144(15) 0.0104(17) -0.0266(19)
C16 0.080(2) 0.0501(18) 0.0549(18) -0.0123(15) 0.0106(17) -0.0241(18)
C17 0.0616(19) 0.0521(18) 0.0497(16) -0.0148(14) 0.0065(14) -0.0233(16)
C18 0.064(2) 0.066(2) 0.0502(17) -0.0202(15) 0.0103(14) -0.0284(18)
C19 0.073(2) 0.074(2) 0.0502(17) -0.0232(16) 0.0102(16) -0.034(2)
C20 0.085(3) 0.090(3) 0.055(2) -0.031(2) 0.0172(18) -0.039(2)
C21 0.089(3) 0.095(3) 0.059(2) -0.040(2) 0.0194(19) -0.045(3)
C22 0.075(2) 0.071(2) 0.059(2) -0.0289(18) 0.0114(17) -0.031(2)
C23 0.063(2) 0.068(2) 0.0498(17) -0.0244(15) 0.0110(14) -0.0264(18)
C24 0.067(2) 0.062(2) 0.084(3) -0.034(2) 0.0004(19) -0.019(2)
C25 0.091(3) 0.074(3) 0.113(4) -0.053(3) 0.013(3) -0.031(3)
C26 0.103(4) 0.084(3) 0.153(6) -0.072(4) 0.020(4) -0.038(3)
C27 0.104(4) 0.075(3) 0.145(5) -0.053(3) 0.033(4) -0.048(3)
C28 0.087(3) 0.063(2) 0.119(4) -0.041(3) 0.019(3) -0.032(2)
C29 0.070(2) 0.059(2) 0.085(3) -0.033(2) 0.004(2) -0.022(2)
C30 0.061(2) 0.0524(18) 0.069(2) -0.0224(16) 0.0039(16) -0.0175(17)
C31 0.065(2) 0.060(2) 0.070(2) -0.0202(18) 0.0084(17) -0.0240(18)
C32 0.061(2) 0.0578(19) 0.0573(18) -0.0197(15) 0.0056(15) -0.0210(17)
C33 0.059(2) 0.0587(19) 0.064(2) -0.0251(16) 0.0125(16) -0.0227(17)
C34 0.079(3) 0.073(2) 0.071(2) -0.025(2) 0.018(2) -0.040(2)
C35 0.086(3) 0.087(3) 0.073(2) -0.039(2) 0.029(2) -0.046(3)
C36 0.082(3) 0.077(3) 0.068(2) -0.034(2) 0.024(2) -0.038(2)
C37 0.061(2) 0.063(2) 0.067(2) -0.0300(17) 0.0131(16) -0.0232(18)
C38 0.066(2) 0.066(2) 0.0590(19) -0.0297(17) 0.0145(16) -0.0271(19)
C39 0.061(2) 0.063(2) 0.062(2) -0.0273(17) 0.0099(16) -0.0180(18)
C40 0.062(2) 0.0594(19) 0.0553(18) -0.0258(15) 0.0044(15) -0.0185(17)
C41 0.074(2) 0.0559(19) 0.0536(18) -0.0228(15) 0.0054(16) -0.0143(18)
C42 0.076(3) 0.071(3) 0.070(2) -0.020(2) -0.002(2) -0.014(2)
C43 0.086(3) 0.068(3) 0.095(3) -0.019(2) -0.012(3) 0.000(3)
C44 0.103(4) 0.058(2) 0.094(3) -0.009(2) -0.006(3) -0.014(3)
C45 0.087(3) 0.056(2) 0.082(3) -0.017(2) 0.008(2) -0.018(2)
C46 0.075(2) 0.0537(19) 0.0552(18) -0.0207(15) 0.0010(16) -0.0162(18)
C47 0.061(2) 0.066(2) 0.0497(17) -0.0222(15) 0.0035(14) -0.0188(17)
C48 0.067(2) 0.074(2) 0.066(2) -0.0324(19) 0.0099(17) -0.025(2)
C49 0.062(2) 0.088(3) 0.073(2) -0.030(2) 0.0099(18) -0.022(2)
C50 0.067(2) 0.070(2) 0.073(2) -0.022(2) 0.0089(19) -0.004(2)
C51 0.065(2) 0.060(2) 0.0554(19) -0.0188(16) 0.0084(16) -0.0113(18)
C52 0.0597(19) 0.0571(19) 0.0459(16) -0.0195(14) 0.0053(13) -0.0139(16)
C53 0.0594(19) 0.0523(17) 0.0454(15) -0.0170(13) 0.0009(13) -0.0131(15)
C54 0.0616(20) 0.0498(17) 0.0477(16) -0.0172(13) -0.0002(14) -0.0129(15)
C55 0.0590(18) 0.0460(16) 0.0450(15) -0.0173(13) 0.0016(13) -0.0107(15)
C56 0.0600(19) 0.0423(15) 0.0505(16) -0.0160(13) 0.0011(14) -0.0097(15)
C57 0.068(2) 0.0505(17) 0.0451(16) -0.0151(14) -0.0035(14) -0.0124(16)
C58 0.072(2) 0.0524(18) 0.0497(17) -0.0137(14) 0.0071(15) -0.0189(17)
C59 0.068(2) 0.0476(17) 0.0492(16) -0.0131(14) 0.0051(14) -0.0193(16)
C60 0.0621(19) 0.0468(16) 0.0496(16) -0.0156(13) 0.0042(14) -0.0168(15)
C61 0.063(2) 0.0495(17) 0.0517(17) -0.0174(14) 0.0064(14) -0.0171(16)
C62 0.066(2) 0.060(2) 0.0558(18) -0.0238(16) 0.0089(15) -0.0234(18)
C63 0.060(2) 0.063(2) 0.0578(18) -0.0279(16) 0.0075(15) -0.0207(17)
C64 0.069(2) 0.099(3) 0.074(2) -0.051(2) 0.0140(19) -0.036(2)
C65 0.074(4) 0.099(5) 0.057(4) -0.036(4) 0.009(3) -0.038(4)
C66 0.071(4) 0.104(4) 0.064(3) -0.035(3) 0.011(3) -0.043(4)
C67 0.077(3) 0.098(4) 0.065(3) -0.035(3) 0.003(3) -0.044(3)
C68 0.075(4) 0.091(5) 0.061(4) -0.037(4) 0.008(3) -0.035(4)
C65B 0.076(4) 0.102(5) 0.064(4) -0.041(4) 0.014(3) -0.038(4)
C66B 0.072(3) 0.102(4) 0.070(3) -0.040(3) 0.012(3) -0.035(4)
C67B 0.077(4) 0.096(4) 0.071(3) -0.041(3) 0.004(3) -0.032(4)
C68B 0.077(4) 0.087(5) 0.065(4) -0.040(4) 0.006(3) -0.031(4)
C69 0.072(2) 0.089(3) 0.068(2) -0.044(2) 0.0118(18) -0.033(2)
C70 0.069(2) 0.066(2) 0.0557(18) -0.0285(17) 0.0046(16) -0.0201(19)
C71 0.082(3) 0.073(2) 0.070(2) -0.039(2) 0.0070(19) -0.022(2)
C72 0.081(3) 0.091(3) 0.087(3) -0.050(3) 0.017(2) -0.026(3)
C73 0.085(3) 0.088(3) 0.087(3) -0.041(3) 0.026(2) -0.037(3)
C74 0.090(3) 0.069(2) 0.078(3) -0.030(2) 0.020(2) -0.033(2)
C75 0.070(2) 0.060(2) 0.0593(19) -0.0247(16) 0.0047(16) -0.0184(18)
C76 0.075(2) 0.0563(19) 0.0536(18) -0.0171(15) 0.0047(16) -0.0236(18)
C77 0.075(2) 0.0495(18) 0.0556(18) -0.0120(15) 0.0069(16) -0.0206(18)
C78 0.065(2) 0.0460(16) 0.0489(16) -0.0095(13) -0.0021(14) -0.0170(16)
C79 0.0611(19) 0.0483(17) 0.0511(16) -0.0135(14) -0.0005(14) -0.0196(15)
C80 0.064(2) 0.0477(17) 0.0511(17) -0.0081(14) -0.0006(14) -0.0191(16)
C81 0.0581(19) 0.0584(19) 0.0511(17) -0.0152(15) 0.0016(14) -0.0203(16)
C82 0.0565(19) 0.0526(18) 0.0559(18) -0.0165(15) 0.0046(14) -0.0183(16)
C83 0.0567(18) 0.0485(17) 0.0536(17) -0.0136(14) 0.0018(14) -0.0176(15)
C84 0.0584(19) 0.0459(16) 0.0509(16) -0.0161(14) 0.0019(14) -0.0113(15)
C85 0.060(2) 0.0509(18) 0.0550(18) -0.0129(15) 0.0041(15) -0.0144(16)
C86 0.0555(18) 0.0473(16) 0.0517(17) -0.0138(14) 0.0055(14) -0.0129(15)
C87 0.065(2) 0.0547(19) 0.0551(18) -0.0137(15) 0.0116(15) -0.0189(17)
C88 0.062(2) 0.061(2) 0.084(3) -0.012(2) 0.011(2) -0.0156(19)
C89 0.069(3) 0.074(3) 0.101(3) -0.003(3) 0.023(2) -0.021(2)
C90 0.078(3) 0.055(2) 0.085(3) -0.010(2) 0.028(2) -0.022(2)
C91 0.073(2) 0.0462(18) 0.063(2) -0.0099(16) 0.0163(18) -0.0135(18)
C92 0.062(2) 0.0497(17) 0.0535(17) -0.0168(14) 0.0122(14) -0.0181(16)
C93 0.094(3) 0.0531(19) 0.0506(18) -0.0214(16) 0.0041(18) -0.009(2)
C94 0.123(4) 0.082(3) 0.053(2) -0.020(2) 0.011(2) -0.008(3)
C95 0.102(3) 0.073(3) 0.0506(19) -0.0202(18) 0.0118(19) -0.029(2)
C96 0.083(3) 0.062(2) 0.062(2) -0.0213(18) -0.0126(19) -0.003(2)
C97 0.093(3) 0.055(2) 0.058(2) -0.0207(17) -0.0122(19) -0.009(2)
O1S 0.146(4) 0.139(4) 0.142(5) -0.047(4) 0.036(4) -0.017(4)
C1S 0.142(6) 0.150(4) 0.153(6) -0.081(5) -0.010(5) -0.017(6)
O2S 0.127(3) 0.074(2) 0.116(3) -0.0284(19) 0.058(2) -0.043(2)
C2S 0.179(6) 0.108(4) 0.133(4) -0.052(4) 0.062(4) -0.053(4)
O3S 0.131(6) 0.137(6) 0.168(7) -0.031(5) 0.010(5) -0.051(5)
C3S 0.134(8) 0.138(8) 0.182(7) -0.097(7) -0.018(6) -0.018(6)
O1W 0.126(6) 0.096(5) 0.151(6) -0.063(5) 0.043(5) -0.023(5)
O2W 0.141(6) 0.109(5) 0.120(6) -0.045(4) 0.010(5) -0.052(5)
O20 0.146(4) 0.145(4) 0.108(3) -0.062(3) 0.020(3) -0.047(3)
O21 0.218(6) 0.235(7) 0.237(6) -0.024(5) 0.005(5) -0.128(5)
C100 0.188(6) 0.185(6) 0.154(4) -0.044(4) -0.008(4) -0.095(4)
C101 0.246(8) 0.229(8) 0.164(4) -0.070(5) -0.037(5) -0.089(6)

loop_
_atom_type_symbol
_atom_type_description
_atom_type_scat_dispersion_real
_atom_type_scat_dispersion_imag
_atom_type_scat_source
C C -0.0020 0.0018 'WCROMER Program in WinGX L.Kissel & R.H.Pratt Acta Cryst A46 170 1990'
H H 0.0000 0.0000 'WCROMER Program in WinGX L.Kissel & R.H.Pratt Acta Cryst A46 170 1990'
N N -0.0031 0.0036 'WCROMER Program in WinGX L.Kissel & R.H.Pratt Acta Cryst A46 170 1990'
O O -0.0041 0.0066 'WCROMER Program in WinGX L.Kissel & R.H.Pratt Acta Cryst A46 170 1990'
Mn Mn 0.2253 0.7864 'WCROMER Program in WinGX L.Kissel & R.H.Pratt Acta Cryst A46 170 1990'

loop_
_geom_angle_atom_site_label_1
_geom_angle_atom_site_label_2
_geom_angle_atom_site_label_3
_geom_angle
_geom_angle_site_symmetry_1
_geom_angle_site_symmetry_3
O9 Mn1 N4 94.17(11) . .
O9 Mn1 O3 172.57(10) . .
N4 Mn1 O3 89.17(11) . .
O9 Mn1 O11 90.00(11) . .
N4 Mn1 O11 149.01(10) . .
O3 Mn1 O11 83.75(11) . .
O9 Mn1 N2 87.90(13) . .
N4 Mn1 N2 136.27(12) . .
O3 Mn1 N2 94.28(12) . .
O11 Mn1 N2 74.49(11) . .
O9 Mn1 N3 91.89(14) . .
N4 Mn1 N3 68.58(12) . .
O3 Mn1 N3 95.51(14) . .
O11 Mn1 N3 142.04(12) . .
N2 Mn1 N3 67.70(13) . .
O9 Mn1 O10 98.45(11) . .
N4 Mn1 O10 72.69(10) . .
O3 Mn1 O10 76.19(10) . .
O11 Mn1 O10 76.32(10) . .
N2 Mn1 O10 150.11(10) . .
N3 Mn1 O10 140.49(11) . .
O2 Mn2 O13 87.91(11) . .
O2 Mn2 O10 174.66(11) . .
O13 Mn2 O10 92.50(10) . .
O2 Mn2 N5 89.14(12) . .
O13 Mn2 N5 166.81(12) . .
O10 Mn2 N5 89.26(11) . .
O2 Mn2 N19 96.45(12) . 2_656
O13 Mn2 N19 87.73(11) . 2_656
O10 Mn2 N19 88.89(11) . 2_656
N5 Mn2 N19 105.38(12) . 2_656
O2 Mn2 Mn5 88.49(9) . .
O13 Mn2 Mn5 34.78(8) . .
O10 Mn2 Mn5 88.81(8) . .
N5 Mn2 Mn5 132.29(10) . .
N19 Mn2 Mn5 122.23(8) 2_656 .
O8 Mn3 O13 172.37(11) 2_656 .
O8 Mn3 N20 87.89(11) 2_656 2_656
O13 Mn3 N20 91.81(11) . 2_656
O8 Mn3 N12 95.72(11) 2_656 .
O13 Mn3 N12 84.66(11) . .
N20 Mn3 N12 176.37(11) 2_656 .
O8 Mn3 O14 86.12(11) 2_656 .
O13 Mn3 O14 86.28(10) . .
N20 Mn3 O14 92.35(11) 2_656 .
N12 Mn3 O14 88.28(11) . .
O8 Mn3 O17 93.70(10) 2_656 .
O13 Mn3 O17 93.93(9) . .
N20 Mn3 O17 91.64(11) 2_656 .
N12 Mn3 O17 87.77(11) . .
O14 Mn3 O17 176.00(9) . .
O3 Mn4 O16 172.93(11) . .
O3 Mn4 O12 95.02(13) . .
O16 Mn4 O12 89.16(12) . .
O3 Mn4 N6 86.93(13) . .
O16 Mn4 N6 88.68(12) . .
O12 Mn4 N6 177.05(13) . .
O3 Mn4 O15 92.11(13) . .
O16 Mn4 O15 93.50(13) . .
O12 Mn4 O15 91.15(14) . .
N6 Mn4 O15 90.99(14) . .
O3 Mn4 O10 85.44(11) . .
O16 Mn4 O10 88.56(11) . .
O12 Mn4 O10 94.42(12) . .
N6 Mn4 O10 83.51(11) . .
O15 Mn4 O10 174.09(12) . .
O5 Mn5 O13 174.51(11) . .
O5 Mn5 N11 88.90(13) . .
O13 Mn5 N11 85.98(12) . .
O5 Mn5 N7 90.99(13) . .
O13 Mn5 N7 94.14(12) . .
N11 Mn5 N7 179.76(13) . .
O5 Mn5 O16 91.01(12) . .
O13 Mn5 O16 91.71(10) . .
N11 Mn5 O16 98.76(11) . .
N7 Mn5 O16 81.03(11) . .
O5 Mn5 N8 84.71(12) . .
O13 Mn5 N8 95.19(11) . .
N11 Mn5 N8 110.04(12) . .
N7 Mn5 N8 70.16(12) . .
O16 Mn5 N8 150.76(10) . .
O5 Mn5 Mn2 149.66(9) . .
O13 Mn5 Mn2 35.42(7) . .
N11 Mn5 Mn2 121.40(9) . .
N7 Mn5 Mn2 58.72(10) . .
O16 Mn5 Mn2 86.08(7) . .
N8 Mn5 Mn2 83.31(8) . .
O17 Mn6 O4 171.01(11) . .
O17 Mn6 N10 87.06(12) . .
O4 Mn6 N10 86.18(12) . .
O17 Mn6 N14 96.87(12) . .
O4 Mn6 N14 90.33(12) . .
N10 Mn6 N14 174.17(12) . .
O17 Mn6 O18 96.69(11) . .
O4 Mn6 O18 89.95(12) . .
N10 Mn6 O18 96.43(11) . .
N14 Mn6 O18 78.87(11) . .
O17 Mn6 N13 93.40(10) . .
O4 Mn6 N13 83.60(12) . .
N10 Mn6 N13 111.61(12) . .
N14 Mn6 N13 72.57(11) . .
O18 Mn6 N13 150.64(10) . .
O6 Mn7 O18 173.62(11) . .
O6 Mn7 O7 91.77(12) . .
O18 Mn7 O7 92.14(11) . .
O6 Mn7 N15 87.81(12) . .
O18 Mn7 N15 87.27(12) . .
O7 Mn7 N15 167.32(12) . .
O6 Mn7 N16 95.64(12) . .
O18 Mn7 N16 89.83(12) . .
O7 Mn7 N16 83.09(12) . .
N15 Mn7 N16 109.56(13) . .
O6 Mn7 O19 96.14(16) . .
O18 Mn7 O19 79.09(16) . .
O7 Mn7 O19 86.40(15) . .
N15 Mn7 O19 81.05(16) . .
N16 Mn7 O19 164.44(15) . .
C1 O1 H1B 109.5 . .
C23 O2 Mn2 132.5(2) . .
C24 O3 Mn4 124.1(3) . .
C24 O3 Mn1 120.5(2) . .
Mn4 O3 Mn1 103.23(13) . .
C46 O4 Mn6 132.4(2) . .
C47 O5 Mn5 131.2(2) . .
C69 O6 Mn7 133.5(2) . .
C70 O7 Mn7 124.3(2) . .
C92 O8 Mn3 133.9(2) . 2_656
Mn1 O9 H9A 115(3) . .
Mn1 O9 H9B 125(3) . .
H9A O9 H9B 114(4) . .
Mn2 O10 Mn4 118.72(12) . .
Mn2 O10 Mn1 123.94(11) . .
Mn4 O10 Mn1 89.74(9) . .
C93 O11 Mn1 134.8(3) . .
C93 O12 Mn4 127.0(3) . .
Mn5 O13 Mn3 125.26(12) . .
Mn5 O13 Mn2 109.81(12) . .
Mn3 O13 Mn2 120.49(13) . .
C95 O14 Mn3 118.4(2) . .
Mn4 O15 H15A 127(2) . .
Mn4 O15 H15B 122(2) . .
H15A O15 H15B 94(3) . .
C96 O16 Mn4 117.7(3) . .
C96 O16 Mn5 115.1(2) . .
Mn4 O16 Mn5 118.41(12) . .
C97 O17 Mn6 118.4(2) . .
C97 O17 Mn3 114.9(2) . .
Mn6 O17 Mn3 123.71(11) . .
Mn7 O18 Mn6 125.12(13) . .
Mn7 O18 H18 109(3) . .
Mn6 O18 H18 126(3) . .
Mn7 O19 H19C 101.6(16) . .
Mn7 O19 H19B 104.5(17) . .
H19C O19 H19B 97(4) . .
C7 N1 N2 113.3(4) . .
C7 N1 H1A 123.4 . .
N2 N1 H1A 123.4 . .
C9 N2 N1 104.3(4) . .
C9 N2 Mn1 122.4(3) . .
N1 N2 Mn1 133.2(3) . .
C10 N3 C14 120.0(6) . .
C14 N3 C10B 119.5(5) . .
C10 N3 Mn1 118.5(5) . .
C14 N3 Mn1 118.9(3) . .
C10B N3 Mn1 119.4(5) . .
C15 N4 N5 107.1(3) . .
C15 N4 Mn1 121.6(3) . .
N5 N4 Mn1 131.1(2) . .
N4 N5 C17 110.1(3) . .
N4 N5 Mn2 120.2(2) . .
C17 N5 Mn2 129.6(2) . .
C30 N6 N7 108.7(3) . .
C30 N6 Mn4 130.1(3) . .
N7 N6 Mn4 120.9(2) . .
C32 N7 N6 107.3(3) . .
C32 N7 Mn5 126.4(3) . .
N6 N7 Mn5 125.6(2) . .
C37 N8 C33 117.6(3) . .
C37 N8 Mn5 130.1(2) . .
C33 N8 Mn5 111.4(2) . .
C38 N9 N10 110.5(3) . .
C38 N9 H9 124.8 . .
N10 N9 H9 124.8 . .
C40 N10 N9 106.8(3) . .
C40 N10 Mn6 131.1(2) . .
N9 N10 Mn6 120.8(2) . .
C53 N11 N12 109.5(3) . .
C53 N11 Mn5 128.7(2) . .
N12 N11 Mn5 121.6(2) . .
C55 N12 N11 106.7(3) . .
C55 N12 Mn3 135.4(2) . .
N11 N12 Mn3 117.8(2) . .
C60 N13 C56 118.1(3) . .
C60 N13 Mn6 112.9(2) . .
C56 N13 Mn6 127.4(2) . .
C61 N14 N15 108.6(3) . .
C61 N14 Mn6 122.5(2) . .
N15 N14 Mn6 128.3(2) . .
C63 N15 N14 107.7(3) . .
C63 N15 Mn7 128.8(2) . .
N14 N15 Mn7 119.0(2) . .
N17 N16 C76 106.8(3) . .
N17 N16 Mn7 130.4(2) . .
C76 N16 Mn7 120.6(3) . .
N16 N17 C78 111.9(3) . .
N16 N17 H17A 124.0 . .
C78 N17 H17A 124.0 . .
C83 N18 C79 117.8(3) . .
C84 N19 N20 106.9(3) . .
C84 N19 Mn2 134.2(2) . 2_656
N20 N19 Mn2 114.4(2) . 2_656
C86 N20 N19 109.6(3) . .
C86 N20 Mn3 130.6(2) . 2_656
N19 N20 Mn3 119.2(2) . 2_656
O1 C1 C2 120.3(5) . .
O1 C1 C6 118.2(5) . .
C2 C1 C6 121.4(5) . .
C3 C2 C1 120.4(6) . .
C3 C2 H2A 119.8 . .
C1 C2 H2A 119.8 . .
C2 C3 C4 119.9(6) . .
C2 C3 H3A 120.1 . .
C4 C3 H3A 120.1 . .
C3 C4 C5 120.4(6) . .
C3 C4 H4A 119.8 . .
C5 C4 H4A 119.8 . .
C4 C5 C6 119.8(6) . .
C4 C5 H5A 120.1 . .
C6 C5 H5A 120.1 . .
C1 C6 C5 117.7(5) . .
C1 C6 C7 123.9(5) . .
C5 C6 C7 118.4(5) . .
N1 C7 C8 105.7(4) . .
N1 C7 C6 122.2(4) . .
C8 C7 C6 132.2(4) . .
C7 C8 C9 106.1(4) . .
C7 C8 H8A 127.0 . .
C9 C8 H8A 127.0 . .
N2 C9 C8 110.6(4) . .
N2 C9 C10 112.7(5) . .
C8 C9 C10 134.7(6) . .
N2 C9 C10B 115.1(5) . .
C8 C9 C10B 131.7(6) . .
N3 C10 C11 123.6(10) . .
N3 C10 C9 111.9(8) . .
C11 C10 C9 124.0(10) . .
C12 C11 C10 119.9(11) . .
C12 C11 H11A 120.1 . .
C10 C11 H11A 120.1 . .
C11 C12 C13 119.2(9) . .
C11 C12 H12A 120.4 . .
C13 C12 H12A 120.4 . .
C12 C13 C14 117.3(9) . .
C12 C13 H13A 121.4 . .
C14 C13 H13A 121.4 . .
C11B C10B N3 122.8(9) . .
C11B C10B C9 126.4(9) . .
N3 C10B C9 107.1(7) . .
C10B C11B C12B 119.0(9) . .
C10B C11B H11B 120.5 . .
C12B C11B H11B 120.5 . .
C11B C12B C13B 120.2(7) . .
C11B C12B H12B 119.9 . .
C13B C12B H12B 119.9 . .
C12B C13B C14 118.4(7) . .
C12B C13B H13B 120.8 . .
C14 C13B H13B 120.8 . .
N3 C14 C15 114.6(4) . .
N3 C14 C13B 118.7(5) . .
C15 C14 C13B 122.4(5) . .
N3 C14 C13 118.1(6) . .
C15 C14 C13 119.7(6) . .
C13B C14 C13 46.4(5) . .
N4 C15 C16 110.4(4) . .
N4 C15 C14 116.2(4) . .
C16 C15 C14 133.4(4) . .
C17 C16 C15 105.5(3) . .
C17 C16 H16A 127.3 . .
C15 C16 H16A 127.3 . .
N5 C17 C16 106.9(3) . .
N5 C17 C18 122.3(3) . .
C16 C17 C18 130.4(3) . .
C19 C18 C23 118.0(4) . .
C19 C18 C17 119.9(4) . .
C23 C18 C17 121.5(3) . .
C20 C19 C18 122.4(4) . .
C20 C19 H19A 118.8 . .
C18 C19 H19A 118.8 . .
C19 C20 C21 119.1(4) . .
C19 C20 H20A 120.5 . .
C21 C20 H20A 120.5 . .
C22 C21 C20 119.7(4) . .
C22 C21 H21A 120.1 . .
C20 C21 H21A 120.1 . .
C21 C22 C23 121.7(4) . .
C21 C22 H22A 119.2 . .
C23 C22 H22A 119.2 . .
O2 C23 C22 116.9(3) . .
O2 C23 C18 124.1(3) . .
C22 C23 C18 119.0(3) . .
O3 C24 C29 123.3(4) . .
O3 C24 C25 117.2(4) . .
C29 C24 C25 119.4(4) . .
C26 C25 C24 120.5(5) . .
C26 C25 H25A 119.8 . .
C24 C25 H25A 119.8 . .
C25 C26 C27 121.1(5) . .
C25 C26 H26A 119.4 . .
C27 C26 H26A 119.4 . .
C26 C27 C28 119.3(5) . .
C26 C27 H27A 120.3 . .
C28 C27 H27A 120.3 . .
C27 C28 C29 120.0(5) . .
C27 C28 H28A 120.0 . .
C29 C28 H28A 120.0 . .
C24 C29 C28 119.7(4) . .
C24 C29 C30 122.1(4) . .
C28 C29 C30 118.2(4) . .
N6 C30 C31 108.7(3) . .
N6 C30 C29 119.7(4) . .
C31 C30 C29 131.6(4) . .
C32 C31 C30 105.0(3) . .
C32 C31 H31A 127.5 . .
C30 C31 H31A 127.5 . .
N7 C32 C31 110.2(4) . .
N7 C32 C33 116.2(3) . .
C31 C32 C33 133.6(4) . .
N8 C33 C34 121.9(4) . .
N8 C33 C32 114.6(3) . .
C34 C33 C32 123.5(4) . .
C35 C34 C33 119.5(4) . .
C35 C34 H34A 120.3 . .
C33 C34 H34A 120.3 . .
C36 C35 C34 119.2(4) . .
C36 C35 H35A 120.4 . .
C34 C35 H35A 120.4 . .
C35 C36 C37 118.6(4) . .
C35 C36 H36A 120.7 . .
C37 C36 H36A 120.7 . .
N8 C37 C36 123.1(4) . .
N8 C37 C38 114.8(3) . .
C36 C37 C38 122.1(4) . .
N9 C38 C39 107.8(3) . .
N9 C38 C37 119.8(4) . .
C39 C38 C37 132.4(4) . .
C38 C39 C40 105.4(3) . .
C38 C39 H39A 127.3 . .
C40 C39 H39A 127.3 . .
N10 C40 C39 109.4(3) . .
N10 C40 C41 121.1(3) . .
C39 C40 C41 129.4(4) . .
C42 C41 C46 119.9(4) . .
C42 C41 C40 119.5(4) . .
C46 C41 C40 120.6(4) . .
C43 C42 C41 121.5(5) . .
C43 C42 H42A 119.2 . .
C41 C42 H42A 119.2 . .
C42 C43 C44 118.2(5) . .
C42 C43 H43A 120.9 . .
C44 C43 H43A 120.9 . .
C45 C44 C43 121.3(4) . .
C45 C44 H44A 119.4 . .
C43 C44 H44A 119.4 . .
C44 C45 C46 121.2(5) . .
C44 C45 H45A 119.4 . .
C46 C45 H45A 119.4 . .
O4 C46 C45 118.0(4) . .
O4 C46 C41 124.1(3) . .
C45 C46 C41 117.9(4) . .
O5 C47 C48 118.6(4) . .
O5 C47 C52 122.3(3) . .
C48 C47 C52 119.1(4) . .
C49 C48 C47 122.0(4) . .
C49 C48 H48A 119.0 . .
C47 C48 H48A 119.0 . .
C48 C49 C50 119.3(4) . .
C48 C49 H49A 120.3 . .
C50 C49 H49A 120.3 . .
C51 C50 C49 119.4(4) . .
C51 C50 H50A 120.3 . .
C49 C50 H50A 120.3 . .
C50 C51 C52 121.9(4) . .
C50 C51 H51A 119.1 . .
C52 C51 H51A 119.1 . .
C51 C52 C47 118.1(4) . .
C51 C52 C53 120.0(3) . .
C47 C52 C53 121.8(3) . .
N11 C53 C54 108.1(3) . .
N11 C53 C52 122.3(3) . .
C54 C53 C52 129.5(3) . .
C55 C54 C53 105.1(3) . .
C55 C54 H54A 127.4 . .
C53 C54 H54A 127.4 . .
N12 C55 C54 110.5(3) . .
N12 C55 C56 120.9(3) . .
C54 C55 C56 128.4(3) . .
N13 C56 C57 121.9(3) . .
N13 C56 C55 115.2(3) . .
C57 C56 C55 122.9(3) . .
C58 C57 C56 119.0(3) . .
C58 C57 H57A 120.5 . .
C56 C57 H57A 120.5 . .
C57 C58 C59 119.3(3) . .
C57 C58 H58A 120.3 . .
C59 C58 H58A 120.3 . .
C60 C59 C58 119.0(3) . .
C60 C59 H59A 120.5 . .
C58 C59 H59A 120.5 . .
N13 C60 C59 122.5(3) . .
N13 C60 C61 112.9(3) . .
C59 C60 C61 124.7(3) . .
N14 C61 C62 109.4(3) . .
N14 C61 C60 116.7(3) . .
C62 C61 C60 133.8(3) . .
C63 C62 C61 104.9(3) . .
C63 C62 H62A 127.6 . .
C61 C62 H62A 127.6 . .
N15 C63 C62 109.5(3) . .
N15 C63 C64 121.7(3) . .
C62 C63 C64 128.8(4) . .
C65B C64 C69 116.0(6) . .
C65B C64 C63 121.4(6) . .
C69 C64 C63 120.9(4) . .
C69 C64 C65 121.8(6) . .
C63 C64 C65 115.8(5) . .
C66 C65 C64 119.7(8) . .
C66 C65 H65A 120.1 . .
C64 C65 H65A 120.1 . .
C65 C66 C67 118.2(8) . .
C65 C66 H66A 120.9 . .
C67 C66 H66A 120.9 . .
C68 C67 C66 121.6(8) . .
C68 C67 H67A 119.2 . .
C66 C67 H67A 119.2 . .
C67 C68 C69 122.9(9) . .
C67 C68 H68A 118.6 . .
C69 C68 H68A 118.6 . .
C66B C65B C64 122.8(10) . .
C66B C65B H65B 118.6 . .
C64 C65B H65B 118.6 . .
C67B C66B C65B 121.7(9) . .
C67B C66B H66B 119.2 . .
C65B C66B H66B 119.2 . .
C66B C67B C68B 119.5(9) . .
C66B C67B H67B 120.2 . .
C68B C67B H67B 120.2 . .
C67B C68B C69 119.6(9) . .
C67B C68B H68B 120.2 . .
C69 C68B H68B 120.2 . .
O6 C69 C64 123.6(4) . .
O6 C69 C68B 116.0(6) . .
C64 C69 C68B 119.6(6) . .
O6 C69 C68 118.7(6) . .
C64 C69 C68 114.9(6) . .
O7 C70 C71 119.3(4) . .
O7 C70 C75 122.2(4) . .
C71 C70 C75 118.5(4) . .
C72 C71 C70 121.7(4) . .
C72 C71 H71A 119.2 . .
C70 C71 H71A 119.2 . .
C73 C72 C71 120.5(5) . .
C73 C72 H72A 119.7 . .
C71 C72 H72A 119.7 . .
C72 C73 C74 118.5(4) . .
C72 C73 H73A 120.8 . .
C74 C73 H73A 120.8 . .
C73 C74 C75 122.7(4) . .
C73 C74 H74A 118.7 . .
C75 C74 H74A 118.7 . .
C74 C75 C70 118.1(4) . .
C74 C75 C76 118.8(4) . .
C70 C75 C76 123.0(4) . .
N16 C76 C77 108.2(4) . .
N16 C76 C75 123.0(3) . .
C77 C76 C75 128.6(3) . .
C78 C77 C76 106.6(3) . .
C78 C77 H77A 126.7 . .
C76 C77 H77A 126.7 . .
C77 C78 N17 106.4(3) . .
C77 C78 C79 130.7(3) . .
N17 C78 C79 122.5(3) . .
N18 C79 C80 122.3(3) . .
N18 C79 C78 116.6(3) . .
C80 C79 C78 121.0(3) . .
C81 C80 C79 119.2(3) . .
C81 C80 H80A 120.4 . .
C79 C80 H80A 120.4 . .
C80 C81 C82 118.5(4) . .
C80 C81 H81A 120.7 . .
C82 C81 H81A 120.7 . .
C83 C82 C81 119.5(4) . .
C83 C82 H82A 120.3 . .
C81 C82 H82A 120.3 . .
N18 C83 C82 122.6(3) . .
N18 C83 C84 118.7(3) . .
C82 C83 C84 118.7(3) . .
N19 C84 C85 110.0(3) . .
N19 C84 C83 117.4(3) . .
C85 C84 C83 132.4(3) . .
C84 C85 C86 105.7(3) . .
C84 C85 H85A 127.2 . .
C86 C85 H85A 127.2 . .
N20 C86 C85 107.7(3) . .
N20 C86 C87 121.5(3) . .
C85 C86 C87 130.8(3) . .
C92 C87 C88 119.5(3) . .
C92 C87 C86 121.1(3) . .
C88 C87 C86 119.4(3) . .
C89 C88 C87 121.8(4) . .
C89 C88 H88A 119.1 . .
C87 C88 H88A 119.1 . .
C88 C89 C90 119.0(4) . .
C88 C89 H89A 120.5 . .
C90 C89 H89A 120.5 . .
C91 C90 C89 120.4(4) . .
C91 C90 H90A 119.8 . .
C89 C90 H90A 119.8 . .
C90 C91 C92 121.2(4) . .
C90 C91 H91A 119.4 . .
C92 C91 H91A 119.4 . .
O8 C92 C87 124.7(3) . .
O8 C92 C91 117.3(3) . .
C87 C92 C91 118.0(3) . .
O11 C93 O12 124.7(4) . .
O11 C93 C94 120.6(4) . .
O12 C93 C94 114.7(4) . .
C93 C94 H94A 109.5 . .
C93 C94 H94B 109.5 . .
H94A C94 H94B 109.5 . .
C93 C94 H94C 109.5 . .
H94A C94 H94C 109.5 . .
H94B C94 H94C 109.5 . .
O14 C95 H95A 109.5 . .
O14 C95 H95B 109.5 . .
H95A C95 H95B 109.5 . .
O14 C95 H95C 109.5 . .
H95A C95 H95C 109.5 . .
H95B C95 H95C 109.5 . .
O16 C96 H96A 109.5 . .
O16 C96 H96B 109.5 . .
H96A C96 H96B 109.5 . .
O16 C96 H96C 109.5 . .
H96A C96 H96C 109.5 . .
H96B C96 H96C 109.5 . .
O17 C97 H97A 109.5 . .
O17 C97 H97B 109.5 . .
H97A C97 H97B 109.5 . .
O17 C97 H97C 109.5 . .
H97A C97 H97C 109.5 . .
H97B C97 H97C 109.5 . .
C1S O1S H1S 109.5 . .
O1S C1S H1S1 109.5 . .
O1S C1S H1S2 109.5 . .
H1S1 C1S H1S2 109.5 . .
O1S C1S H1S3 109.5 . .
H1S1 C1S H1S3 109.5 . .
H1S2 C1S H1S3 109.5 . .
C2S O2S H2S 109.5 . .
O2S C2S H2S1 109.5 . .
O2S C2S H2S2 109.5 . .
H2S1 C2S H2S2 109.5 . .
O2S C2S H2S3 109.5 . .
H2S1 C2S H2S3 109.5 . .
H2S2 C2S H2S3 109.5 . .
O21 C100 O20 124.5(11) . .
O21 C100 C101 116.3(11) . .
O20 C100 C101 119.0(11) . .
C100 C101 H10A 109.5 . .
C100 C101 H10B 109.5 . .
H10A C101 H10B 109.5 . .
C100 C101 H10C 109.5 . .
H10A C101 H10C 109.5 . .
H10B C101 H10C 109.5 . .

loop_
_geom_bond_atom_site_label_1
_geom_bond_atom_site_label_2
_geom_bond_distance
_geom_bond_site_symmetry_2
Mn1 O9 2.173(3) .
Mn1 N4 2.253(3) .
Mn1 O3 2.261(3) .
Mn1 O11 2.280(3) .
Mn1 N2 2.293(4) .
Mn1 N3 2.356(3) .
Mn1 O10 2.367(3) .
Mn2 O2 1.871(3) .
Mn2 O13 1.928(2) .
Mn2 O10 1.953(2) .
Mn2 N5 1.960(3) .
Mn2 N19 2.146(3) 2_656
Mn2 Mn5 3.1300(18) .
Mn3 O8 1.857(2) 2_656
Mn3 O13 1.910(2) .
Mn3 N20 1.984(3) 2_656
Mn3 N12 2.079(3) .
Mn3 O14 2.282(3) .
Mn3 O17 2.296(2) .
Mn4 O3 1.912(3) .
Mn4 O16 1.933(3) .
Mn4 O12 1.937(3) .
Mn4 N6 1.968(3) .
Mn4 O15 2.178(3) .
Mn4 O10 2.279(3) .
Mn5 O5 1.883(3) .
Mn5 O13 1.897(3) .
Mn5 N11 1.973(3) .
Mn5 N7 2.046(3) .
Mn5 O16 2.241(3) .
Mn5 N8 2.476(3) .
Mn6 O17 1.906(3) .
Mn6 O4 1.908(3) .
Mn6 N10 2.002(3) .
Mn6 N14 2.033(3) .
Mn6 O18 2.171(3) .
Mn6 N13 2.339(3) .
Mn7 O6 1.885(3) .
Mn7 O18 1.903(3) .
Mn7 O7 1.906(3) .
Mn7 N15 1.987(3) .
Mn7 N16 2.247(3) .
Mn7 O19 2.438(5) .
O1 C1 1.375(7) .
O1 H1B 0.8400 .
O2 C23 1.342(4) .
O3 C24 1.365(5) .
O4 C46 1.317(5) .
O5 C47 1.341(5) .
O6 C69 1.322(5) .
O7 C70 1.331(5) .
O8 C92 1.332(4) .
O8 Mn3 1.857(2) 2_656
O9 H9A 0.88(5) .
O9 H9B 0.88(5) .
O11 C93 1.227(5) .
O12 C93 1.285(6) .
O14 C95 1.443(4) .
O15 H15A 0.91(5) .
O15 H15B 0.92(5) .
O16 C96 1.430(4) .
O17 C97 1.427(5) .
O18 H18 0.91(2) .
O19 H19C 0.96(2) .
O19 H19B 0.97(2) .
N1 C7 1.338(6) .
N1 N2 1.345(5) .
N1 H1A 0.8800 .
N2 C9 1.320(5) .
N3 C10 1.323(13) .
N3 C14 1.336(6) .
N3 C10B 1.399(12) .
N4 C15 1.338(4) .
N4 N5 1.352(4) .
N5 C17 1.376(4) .
N6 C30 1.336(5) .
N6 N7 1.369(4) .
N7 C32 1.349(5) .
N8 C37 1.355(5) .
N8 C33 1.360(5) .
N9 C38 1.356(5) .
N9 N10 1.359(4) .
N9 H9 0.8800 .
N10 C40 1.347(5) .
N11 C53 1.350(4) .
N11 N12 1.370(4) .
N12 C55 1.344(4) .
N13 C60 1.346(5) .
N13 C56 1.352(4) .
N14 C61 1.343(4) .
N14 N15 1.370(4) .
N15 C63 1.358(5) .
N16 N17 1.338(4) .
N16 C76 1.348(5) .
N17 C78 1.363(4) .
N17 H17A 0.8800 .
N18 C83 1.338(5) .
N18 C79 1.359(4) .
N19 C84 1.348(5) .
N19 N20 1.358(4) .
N19 Mn2 2.146(3) 2_656
N20 C86 1.349(4) .
N20 Mn3 1.984(3) 2_656
C1 C2 1.378(7) .
C1 C6 1.385(8) .
C2 C3 1.348(9) .
C2 H2A 0.9500 .
C3 C4 1.382(9) .
C3 H3A 0.9500 .
C4 C5 1.390(8) .
C4 H4A 0.9500 .
C5 C6 1.399(7) .
C5 H5A 0.9500 .
C6 C7 1.474(6) .
C7 C8 1.355(7) .
C8 C9 1.399(7) .
C8 H8A 0.9500 .
C9 C10 1.524(13) .
C9 C10B 1.534(12) .
C10 C11 1.419(14) .
C11 C12 1.333(15) .
C11 H11A 0.9500 .
C12 C13 1.420(15) .
C12 H12A 0.9500 .
C13 C14 1.515(10) .
C13 H13A 0.9500 .
C10B C11B 1.350(12) .
C11B C12B 1.379(12) .
C11B H11B 0.9500 .
C12B C13B 1.392(12) .
C12B H12B 0.9500 .
C13B C14 1.470(9) .
C13B H13B 0.9500 .
C14 C15 1.451(6) .
C15 C16 1.399(6) .
C16 C17 1.389(5) .
C16 H16A 0.9500 .
C17 C18 1.446(5) .
C18 C19 1.405(5) .
C18 C23 1.409(5) .
C19 C20 1.379(6) .
C19 H19A 0.9500 .
C20 C21 1.392(7) .
C20 H20A 0.9500 .
C21 C22 1.383(5) .
C21 H21A 0.9500 .
C22 C23 1.399(5) .
C22 H22A 0.9500 .
C24 C29 1.372(6) .
C24 C25 1.409(6) .
C25 C26 1.372(8) .
C25 H25A 0.9500 .
C26 C27 1.381(8) .
C26 H26A 0.9500 .
C27 C28 1.389(7) .
C27 H27A 0.9500 .
C28 C29 1.425(6) .
C28 H28A 0.9500 .
C29 C30 1.474(6) .
C30 C31 1.407(6) .
C31 C32 1.367(6) .
C31 H31A 0.9500 .
C32 C33 1.460(6) .
C33 C34 1.388(5) .
C34 C35 1.387(6) .
C34 H34A 0.9500 .
C35 C36 1.380(6) .
C35 H35A 0.9500 .
C36 C37 1.388(5) .
C36 H36A 0.9500 .
C37 C38 1.467(5) .
C38 C39 1.379(6) .
C39 C40 1.414(5) .
C39 H39A 0.9500 .
C40 C41 1.451(5) .
C41 C42 1.404(6) .
C41 C46 1.419(6) .
C42 C43 1.387(7) .
C42 H42A 0.9500 .
C43 C44 1.405(8) .
C43 H43A 0.9500 .
C44 C45 1.382(7) .
C44 H44A 0.9500 .
C45 C46 1.407(6) .
C45 H45A 0.9500 .
C47 C48 1.389(5) .
C47 C52 1.419(5) .
C48 C49 1.364(6) .
C48 H48A 0.9500 .
C49 C50 1.415(7) .
C49 H49A 0.9500 .
C50 C51 1.369(6) .
C50 H50A 0.9500 .
C51 C52 1.399(5) .
C51 H51A 0.9500 .
C52 C53 1.460(5) .
C53 C54 1.397(5) .
C54 C55 1.384(5) .
C54 H54A 0.9500 .
C55 C56 1.475(5) .
C56 C57 1.400(5) .
C57 C58 1.361(5) .
C57 H57A 0.9500 .
C58 C59 1.392(5) .
C58 H58A 0.9500 .
C59 C60 1.375(4) .
C59 H59A 0.9500 .
C60 C61 1.465(5) .
C61 C62 1.399(5) .
C62 C63 1.390(5) .
C62 H62A 0.9500 .
C63 C64 1.454(6) .
C64 C65B 1.388(13) .
C64 C69 1.416(6) .
C64 C65 1.476(12) .
C65 C66 1.400(14) .
C65 H65A 0.9500 .
C66 C67 1.411(12) .
C66 H66A 0.9500 .
C67 C68 1.389(14) .
C67 H67A 0.9500 .
C68 C69 1.444(12) .
C68 H68A 0.9500 .
C65B C66B 1.354(15) .
C65B H65B 0.9500 .
C66B C67B 1.353(13) .
C66B H66B 0.9500 .
C67B C68B 1.369(15) .
C67B H67B 0.9500 .
C68B C69 1.443(12) .
C68B H68B 0.9500 .
C70 C71 1.398(6) .
C70 C75 1.422(6) .
C71 C72 1.387(7) .
C71 H71A 0.9500 .
C72 C73 1.384(7) .
C72 H72A 0.9500 .
C73 C74 1.386(7) .
C73 H73A 0.9500 .
C74 C75 1.404(6) .
C74 H74A 0.9500 .
C75 C76 1.469(6) .
C76 C77 1.427(5) .
C77 C78 1.362(5) .
C77 H77A 0.9500 .
C78 C79 1.461(5) .
C79 C80 1.389(5) .
C80 C81 1.377(5) .
C80 H80A 0.9500 .
C81 C82 1.388(5) .
C81 H81A 0.9500 .
C82 C83 1.383(5) .
C82 H82A 0.9500 .
C83 C84 1.483(5) .
C84 C85 1.373(5) .
C85 C86 1.392(5) .
C85 H85A 0.9500 .
C86 C87 1.469(5) .
C87 C92 1.393(5) .
C87 C88 1.413(6) .
C88 C89 1.357(6) .
C88 H88A 0.9500 .
C89 C90 1.408(7) .
C89 H89A 0.9500 .
C90 C91 1.364(6) .
C90 H90A 0.9500 .
C91 C92 1.423(5) .
C91 H91A 0.9500 .
C93 C94 1.510(6) .
C94 H94A 0.9800 .
C94 H94B 0.9800 .
C94 H94C 0.9800 .
C95 H95A 0.9800 .
C95 H95B 0.9800 .
C95 H95C 0.9800 .
C96 H96A 0.9800 .
C96 H96B 0.9800 .
C96 H96C 0.9800 .
C97 H97A 0.9800 .
C97 H97B 0.9800 .
C97 H97C 0.9800 .
O1S C1S 1.436(10) .
O1S H1S 0.8400 .
C1S H1S1 0.9800 .
C1S H1S2 0.9800 .
C1S H1S3 0.9800 .
O2S C2S 1.443(9) .
O2S H2S 0.8400 .
C2S H2S1 0.9800 .
C2S H2S2 0.9800 .
C2S H2S3 0.9800 .
O3S C3S 1.50(2) .
O20 C100 1.262(11) .
O21 C100 1.261(12) .
C100 C101 1.430(14) .
C101 H10A 0.9800 .
C101 H10B 0.9800 .
C101 H10C 0.9800 .

loop_
_platon_squeeze_void_nr
_platon_squeeze_void_average_x
_platon_squeeze_void_average_y
_platon_squeeze_void_average_z
_platon_squeeze_void_volume
_platon_squeeze_void_count_electrons
1 0.000 0.000 0.000 418.9 28.1
2 0.064 0.370 0.465 21.0 1.3
3 0.220 0.745 0.664 8.9 0.8
4 0.303 0.302 0.874 17.9 1.4
5 0.697 0.698 0.126 18.0 1.4
6 0.780 0.255 0.336 8.8 0.8
7 0.936 0.630 0.535 21.0 1.3
